data_2240961
loop_
_publ_author_name
'Lifshits, Liubov M.'
'Campana, Charles'
'Klosterman, Jeremy K.'

_publ_section_title
;
 Crystal structure of
 poly[[[\m~4~-5-(9<i>H</i>-carbazol-9-yl)isophthalato][\m~3~-5-(9<i>H</i>-carbazol-9-yl)isophthalato]bis(dimethylformamide)(methanol)dizinc]
 dimethylformamide monosolvate]
;
_journal_coeditor_code WM5180
_journal_issue 8
_journal_name_full 'Acta Crystallographica Section E'
_journal_page_first m152
_journal_page_last m153
_journal_paper_doi 10.1107/S2056989015013961
_journal_volume 71
_journal_year 2015
_chemical_formula_iupac '[Zn2 (C20 H11 N O4)2 (C3 H7 N O)2 (C H3 O H)], C3 H7 N O'
_chemical_formula_moiety 'C47 H40 N4 O11 Zn2, C3 H7 N O'
_chemical_formula_sum 'C50 H47 N5 O12 Zn2'
_chemical_formula_weight 1040.66
_chemical_name_common 'Zn CbzMOF - MeOH'
_chemical_name_systematic
;Poly[[[\m~4~-5-(9<i>H</i>-carbazol-9-yl)isophthalato][\m~3~-5-(9<i>H</i>-carbazol-9-yl)isophthalato]bis(dimethylformamide)(methanol)dizinc]
dimethylformamide monosolvate]
;
_space_group_crystal_system orthorhombic
_space_group_IT_number 19
_space_group_name_Hall 'P 2ac 2ab'
_space_group_name_H-M_alt 'P 21 21 21'
_symmetry_space_group_name_Hall 'P 2ac 2ab'
_symmetry_space_group_name_H-M 'P 21 21 21'
_atom_sites_solution_hydrogens mixed
_cell_angle_alpha 90
_cell_angle_beta 90
_cell_angle_gamma 90
_cell_formula_units_Z 4
_cell_length_a 10.2867(4)
_cell_length_b 17.0328(7)
_cell_length_c 26.8808(11)
_cell_measurement_reflns_used 9734
_cell_measurement_temperature 100.(2)
_cell_measurement_theta_max 68.305
_cell_measurement_theta_min 5.4155
_cell_volume 4709.8(3)
_computing_cell_refinement
;
SAINT (Bruker, 2015)
;
_computing_data_collection
;
APEX3 (Bruker, 2015)
;
_computing_data_reduction
;
SAINT (Bruker, 2015)
;
_computing_molecular_graphics
;
ShelXle (H\"ubschle <i>et al.</i>, 2011)
;
_computing_publication_material
;
APEX3 (Bruker, 2015)
;
_computing_structure_refinement
;
SHELXL2014 (Sheldrick, 2015)
;
_computing_structure_solution
;
SHELXS97 (Sheldrick, 2008)
;
_diffrn_ambient_temperature 100.(2)
_diffrn_measured_fraction_theta_full 1.000
_diffrn_measured_fraction_theta_max 1.000
_diffrn_measurement_device_type 'Bruker D8 Venture CMOS'
_diffrn_measurement_method '\w- and \f-scans'
_diffrn_radiation_monochromator mirrors
_diffrn_radiation_type CuK\a
_diffrn_radiation_wavelength 1.54178
_diffrn_reflns_av_R_equivalents 0.0191
_diffrn_reflns_limit_h_max 11
_diffrn_reflns_limit_h_min -12
_diffrn_reflns_limit_k_max 20
_diffrn_reflns_limit_k_min -20
_diffrn_reflns_limit_l_max 32
_diffrn_reflns_limit_l_min -31
_diffrn_reflns_number 41928
_diffrn_reflns_theta_full 68.22
_diffrn_reflns_theta_max 68.22
_diffrn_reflns_theta_min 3.07
_exptl_absorpt_coefficient_mu 1.836
_exptl_absorpt_correction_T_max 0.68
_exptl_absorpt_correction_T_min 0.53
_exptl_absorpt_correction_type multi-scan
_exptl_absorpt_process_details
;
(<i>SADABS</i>; Bruker, 2015)
;
_exptl_crystal_colour 'clear colourless'
_exptl_crystal_density_diffrn 1.468
_exptl_crystal_density_method 'not measured'
_exptl_crystal_description prism
_exptl_crystal_F_000 2152
_exptl_crystal_size_max 0.396
_exptl_crystal_size_mid 0.224
_exptl_crystal_size_min 0.224
_refine_diff_density_max 0.407
_refine_diff_density_min -0.176
_refine_ls_abs_structure_details
;
Flack <i>x</i> determined using 3716 quotients [(I+)-(I-)]/[(I+)+(I-)]
(Parsons <i>et al</i>, 2013)
;
_refine_ls_abs_structure_Flack 0.005(3)
_refine_ls_extinction_method none
_refine_ls_goodness_of_fit_ref 1.080
_refine_ls_hydrogen_treatment constr
_refine_ls_matrix_type full
_refine_ls_number_constraints 0
_refine_ls_number_parameters 629
_refine_ls_number_reflns 8611
_refine_ls_number_restraints 546
_refine_ls_restrained_S_all 1.052
_refine_ls_R_factor_all 0.0189
_refine_ls_R_factor_gt 0.0188
_refine_ls_shift/su_max 0.004
_refine_ls_shift/su_mean 0.000
_refine_ls_structure_factor_coef Fsqd
_refine_ls_weighting_details 'w=1/[\s^2^(Fo^2^)+(0.0221P)^2^+1.2023P] where P=(Fo^2^+2Fc^2^)/3'
_refine_ls_weighting_scheme calc
_refine_ls_wR_factor_gt 0.0451
_refine_ls_wR_factor_ref 0.0452
_reflns_number_gt 8561
_reflns_number_total 8611
_reflns_threshold_expression I>2\s(I)
_cod_data_source_file wm5180sup1.cf
_cod_data_source_block I
_cod_database_code 2240961

loop_
_space_group_symop_operation_xyz
'x, y, z'
'-x+1/2, -y, z+1/2'
'-x, y+1/2, -z+1/2'
'x+1/2, -y+1/2, -z'

loop_
_atom_site_type_symbol
_atom_site_label
_atom_site_fract_x
_atom_site_fract_y
_atom_site_fract_z
_atom_site_U_iso_or_equiv
_atom_site_adp_type
_atom_site_calc_flag
_atom_site_occupancy
Zn Zn1 0.52406(2) 0.98187(2) 0.67608(2) 0.00831(6) Uani d 1
Zn Zn2 0.30186(2) 1.08249(2) 0.75728(2) 0.01117(6) Uani d 1
N N1 1.01341(16) 0.86300(9) 0.51641(6) 0.0129(3) Uani d 1
C C1 0.95145(19) 0.89610(12) 0.47539(7) 0.0146(4) Uani d 1
C C2 0.9057(2) 0.97254(13) 0.46907(8) 0.0180(4) Uani d 1
H H2 0.9108 1.0102 0.4951 0.022 Uiso calc 1
C C3 0.8523(2) 0.99110(14) 0.42298(8) 0.0248(5) Uani d 1
H H3 0.8192 1.0425 0.4176 0.03 Uiso calc 1
C C4 0.8461(2) 0.93588(15) 0.38421(8) 0.0277(5) Uani d 1
H H4 0.8103 0.9506 0.353 0.033 Uiso calc 1
C C5 0.8915(2) 0.86053(15) 0.39113(8) 0.0247(5) Uani d 1
H H5 0.8872 0.8233 0.3648 0.03 Uiso calc 1
C C6 0.9441(2) 0.83924(13) 0.43731(8) 0.0177(4) Uani d 1
C C7 0.99990(19) 0.76781(12) 0.45673(8) 0.0171(4) Uani d 1
C C8 1.0156(2) 0.69190(13) 0.43782(8) 0.0221(4) Uani d 1
H H8 0.9852 0.679 0.4055 0.027 Uiso calc 1
C C9 1.0761(2) 0.63599(13) 0.46707(9) 0.0238(5) Uani d 1
H H9 1.0863 0.5841 0.4547 0.029 Uiso calc 1
C C10 1.1228(2) 0.65440(13) 0.51475(9) 0.0223(5) Uani d 1
H H10 1.1652 0.6151 0.5339 0.027 Uiso calc 1
C C11 1.1076(2) 0.72951(13) 0.53442(8) 0.0178(4) Uani d 1
H H11 1.1396 0.7423 0.5666 0.021 Uiso calc 1
C C12 1.04404(19) 0.78507(12) 0.50537(7) 0.0150(4) Uani d 1
C C13 1.0189(2) 0.89772(10) 0.56479(7) 0.0119(4) Uani d 1
C C14 1.13827(19) 0.91247(11) 0.58751(7) 0.0119(4) Uani d 1
H H14 1.2173 0.8991 0.5713 0.014 Uiso calc 1
C C15 1.13966(19) 0.94734(11) 0.63455(7) 0.0115(4) Uani d 1
C C16 1.0238(2) 0.96674(10) 0.65848(7) 0.0113(3) Uani d 1
H H16 1.0258 0.9911 0.6903 0.014 Uiso calc 1
C C17 0.90537(19) 0.95048(11) 0.63589(7) 0.0107(4) Uani d 1
C C18 0.90292(19) 0.91604(11) 0.58874(7) 0.0117(4) Uani d 1
H H18 0.8222 0.9052 0.573 0.014 Uiso calc 1
C C19 1.26733(18) 0.96743(10) 0.65857(7) 0.0112(4) Uani d 1
O O1 1.36949(13) 0.93922(8) 0.63956(5) 0.0135(3) Uani d 1
O O2 1.26507(14) 1.01114(9) 0.69596(5) 0.0166(3) Uani d 1
C C20 0.77903(18) 0.97111(11) 0.66134(7) 0.0118(4) Uani d 1
O O3 0.77960(14) 1.01396(9) 0.69850(5) 0.0174(3) Uani d 1
O O4 0.67727(13) 0.94091(8) 0.64176(5) 0.0145(3) Uani d 1
N N2 0.39399(18) 0.83315(10) 0.95005(6) 0.0147(3) Uani d 1
C C21 0.4863(2) 0.83442(11) 0.98791(7) 0.0155(4) Uani d 1
C C22 0.6179(2) 0.81631(12) 0.98552(8) 0.0188(4) Uani d 1
H H22 0.6558 0.7959 0.956 0.023 Uiso calc 1
C C23 0.6920(3) 0.82912(12) 1.02792(8) 0.0245(5) Uani d 1
H H23 0.7825 0.8181 1.0272 0.029 Uiso calc 1
C C24 0.6360(3) 0.85803(13) 1.07181(8) 0.0270(5) Uani d 1
H H24 0.689 0.8669 1.1002 0.032 Uiso calc 1
C C25 0.5048(3) 0.87372(12) 1.07420(8) 0.0264(5) Uani d 1
H H25 0.4673 0.8919 1.1044 0.032 Uiso calc 1
C C26 0.4265(2) 0.86281(12) 1.03187(8) 0.0190(4) Uani d 1
C C27 0.2928(2) 0.87905(11) 1.01955(8) 0.0197(4) Uani d 1
C C28 0.1854(3) 0.90598(12) 1.04676(8) 0.0265(5) Uani d 1
H H28 0.1933 0.917 1.0813 0.032 Uiso calc 1
C C29 0.0688(3) 0.91627(14) 1.02287(10) 0.0302(5) Uani d 1
H H29 -0.0041 0.9346 1.0411 0.036 Uiso calc 1
C C30 0.0554(2) 0.90011(13) 0.97173(10) 0.0281(5) Uani d 1
H H30 -0.0264 0.9081 0.9561 0.034 Uiso calc 1
C C31 0.1596(2) 0.87272(12) 0.94368(8) 0.0212(4) Uani d 1
H H31 0.1509 0.8617 0.9092 0.025 Uiso calc 1
C C32 0.2771(2) 0.86227(11) 0.96842(8) 0.0167(4) Uani d 1
C C33 0.4234(2) 0.81833(11) 0.89901(7) 0.0124(4) Uani d 1
C C34 0.42478(19) 0.88080(11) 0.86558(7) 0.0121(4) Uani d 1
H H34 0.4032 0.9322 0.8765 0.015 Uiso calc 1
C C35 0.45792(18) 0.86756(11) 0.81612(7) 0.0109(4) Uani d 1
C C36 0.48732(19) 0.79181(11) 0.79992(7) 0.0106(4) Uani d 1
H H36 0.5115 0.7829 0.7663 0.013 Uiso calc 1
C C37 0.48112(19) 0.72937(10) 0.83313(7) 0.0107(3) Uani d 1
C C38 0.45010(18) 0.74252(11) 0.88311(7) 0.0118(4) Uani d 1
H H38 0.4474 0.7 0.9059 0.014 Uiso calc 1
C C39 0.45579(18) 0.93481(11) 0.77969(7) 0.0106(4) Uani d 1
O O5 0.39906(14) 0.99586(8) 0.79345(5) 0.0146(3) Uani d 1
O O6 0.51058(13) 0.92271(7) 0.73846(5) 0.0134(3) Uani d 1
C C40 0.50276(18) 0.64683(11) 0.81456(7) 0.0107(4) Uani d 1
O O7 0.53555(15) 0.63806(8) 0.77011(5) 0.0153(3) Uani d 1
O O8 0.48208(14) 0.59232(7) 0.84533(5) 0.0131(3) Uani d 1
N N3 0.18493(18) 1.29637(10) 0.69906(7) 0.0203(4) Uani d 1
C C41 0.1585(3) 1.28253(18) 0.64698(9) 0.0359(6) Uani d 1
H H41A 0.1585 1.2259 0.6405 0.043 Uiso calc 1
H H41B 0.2258 1.3078 0.6267 0.043 Uiso calc 1
H H41C 0.0733 1.3045 0.6384 0.043 Uiso calc 1
C C42 0.1993(3) 1.37942(14) 0.71429(12) 0.0368(6) Uani d 1
H H42A 0.2282 1.3818 0.749 0.044 Uiso calc 1
H H42B 0.1156 1.4063 0.711 0.044 Uiso calc 1
H H42C 0.2638 1.4051 0.693 0.044 Uiso calc 1
C C43 0.2047(2) 1.23963(13) 0.73133(9) 0.0231(4) Uani d 1
H H43 0.2304 1.2537 0.7641 0.028 Uiso calc 1
O O9 0.19190(17) 1.16868(9) 0.72161(6) 0.0249(3) Uani d 1
N N4 0.23401(18) 1.14908(10) 0.90142(6) 0.0165(4) Uani d 1
C C44 0.1897(2) 1.23038(12) 0.90000(8) 0.0212(4) Uani d 1
H H44A 0.2421 1.2599 0.876 0.025 Uiso calc 1
H H44B 0.1991 1.2539 0.9331 0.025 Uiso calc 1
H H44C 0.0982 1.2319 0.89 0.025 Uiso calc 1
C C45 0.2081(2) 1.10314(13) 0.94622(7) 0.0206(4) Uani d 1
H H45A 0.1143 1.0943 0.9494 0.025 Uiso calc 1
H H45B 0.2396 1.1318 0.9754 0.025 Uiso calc 1
H H45C 0.2529 1.0525 0.9439 0.025 Uiso calc 1
C C46 0.2883(2) 1.11725(12) 0.86199(7) 0.0170(4) Uani d 1
H H46 0.317 1.0644 0.8644 0.02 Uiso calc 1
O O10 0.30448(16) 1.15212(8) 0.82162(5) 0.0193(3) Uani d 1
N N5 0.18348(18) 0.76557(10) 0.75996(7) 0.0198(4) Uani d 1
C C47 0.1482(2) 0.70971(13) 0.79858(9) 0.0228(5) Uani d 1
H H47A 0.1474 0.7363 0.8309 0.027 Uiso calc 1
H H47B 0.2117 0.6668 0.7992 0.027 Uiso calc 1
H H47C 0.0616 0.6884 0.7916 0.027 Uiso calc 1
C C48 0.2438(3) 0.73480(16) 0.71458(9) 0.0299(5) Uani d 1
H H48A 0.2654 0.7784 0.6923 0.036 Uiso calc 1
H H48B 0.183 0.6992 0.6978 0.036 Uiso calc 1
H H48C 0.3232 0.7062 0.7232 0.036 Uiso calc 1
C C49 0.1679(2) 0.84238(13) 0.76636(8) 0.0218(4) Uani d 1
H H49 0.1952 0.876 0.7402 0.026 Uiso calc 1
O O11 0.12041(16) 0.87346(9) 0.80389(6) 0.0238(3) Uani d 1
C C50 0.0105(2) 1.06679(13) 0.80194(9) 0.0265(5) Uani d 1
H H50A 0.0221 1.1239 0.8027 0.032 Uiso calc 1
H H50B -0.0201 1.0487 0.8345 0.032 Uiso calc 1
H H50C -0.0536 1.053 0.7764 0.032 Uiso calc 1
O O12 0.13112(15) 1.03020(9) 0.79064(6) 0.0238(3) Uani d 1
H H12O 0.1229 0.9862 0.7954 0.029 Uiso d 1

loop_
_atom_site_aniso_label
_atom_site_aniso_U_11
_atom_site_aniso_U_22
_atom_site_aniso_U_33
_atom_site_aniso_U_12
_atom_site_aniso_U_13
_atom_site_aniso_U_23
Zn1 0.00790(11) 0.00827(11) 0.00877(11) 0.00017(9) 0.00090(9) 0.00012(9)
Zn2 0.01339(12) 0.00866(11) 0.01146(12) 0.00126(9) 0.00188(9) -0.00029(9)
N1 0.0120(8) 0.0150(7) 0.0118(7) 0.0003(6) 0.0004(6) -0.0050(6)
C1 0.0096(9) 0.0205(10) 0.0136(9) -0.0038(7) 0.0005(7) -0.0014(7)
C2 0.0167(10) 0.0191(10) 0.0184(10) -0.0045(8) -0.0014(8) -0.0004(8)
C3 0.0262(12) 0.0244(11) 0.0238(11) -0.0048(9) -0.0047(9) 0.0069(9)
C4 0.0296(13) 0.0364(13) 0.0172(11) -0.0084(10) -0.0071(9) 0.0048(9)
C5 0.0254(12) 0.0343(12) 0.0143(10) -0.0077(10) -0.0024(9) -0.0064(9)
C6 0.0140(10) 0.0240(10) 0.0149(9) -0.0051(8) 0.0017(7) -0.0052(8)
C7 0.0112(10) 0.0222(10) 0.0178(9) -0.0035(8) 0.0034(7) -0.0074(8)
C8 0.0193(11) 0.0234(10) 0.0236(10) -0.0057(9) 0.0057(9) -0.0122(8)
C9 0.0197(11) 0.0186(10) 0.0331(12) -0.0035(9) 0.0119(9) -0.0110(9)
C10 0.0139(10) 0.0188(10) 0.0342(12) 0.0015(8) 0.0079(9) -0.0025(9)
C11 0.0120(9) 0.0200(10) 0.0214(10) 0.0001(8) 0.0025(8) -0.0047(8)
C12 0.0103(9) 0.0174(9) 0.0174(9) -0.0020(7) 0.0042(7) -0.0055(7)
C13 0.0128(9) 0.0111(8) 0.0119(8) -0.0007(7) -0.0006(7) -0.0014(7)
C14 0.0100(9) 0.0117(9) 0.0140(9) 0.0002(7) 0.0009(7) -0.0005(7)
C15 0.0113(9) 0.0091(8) 0.0141(9) -0.0005(7) 0.0000(7) 0.0017(7)
C16 0.0138(9) 0.0095(8) 0.0106(8) -0.0002(7) 0.0010(7) 0.0008(6)
C17 0.0112(9) 0.0090(8) 0.0118(9) -0.0002(7) 0.0016(7) 0.0017(7)
C18 0.0092(9) 0.0107(8) 0.0152(9) -0.0007(7) -0.0014(7) 0.0009(7)
C19 0.0106(9) 0.0104(9) 0.0127(9) -0.0005(7) 0.0001(7) 0.0032(7)
O1 0.0084(7) 0.0156(7) 0.0166(7) 0.0000(5) -0.0013(5) -0.0023(5)
O2 0.0141(7) 0.0206(7) 0.0151(7) -0.0022(6) -0.0027(5) -0.0063(6)
C20 0.0109(9) 0.0104(8) 0.0140(9) 0.0015(7) 0.0021(7) 0.0032(7)
O3 0.0146(7) 0.0222(7) 0.0155(7) 0.0014(6) 0.0021(5) -0.0068(6)
O4 0.0099(7) 0.0173(7) 0.0163(7) 0.0003(5) 0.0016(5) -0.0037(5)
N2 0.0219(9) 0.0129(8) 0.0092(8) 0.0017(7) 0.0028(7) -0.0004(6)
C21 0.0284(11) 0.0080(8) 0.0100(8) -0.0010(8) -0.0010(8) 0.0009(7)
C22 0.0277(12) 0.0129(9) 0.0157(10) 0.0024(8) -0.0009(8) 0.0016(8)
C23 0.0364(13) 0.0148(9) 0.0221(11) 0.0026(10) -0.0090(10) 0.0031(8)
C24 0.0468(15) 0.0184(10) 0.0159(10) -0.0035(10) -0.0105(10) 0.0022(8)
C25 0.0545(17) 0.0136(9) 0.0110(9) -0.0080(10) 0.0022(10) -0.0012(7)
C26 0.0357(12) 0.0091(9) 0.0122(9) -0.0044(8) 0.0049(8) 0.0001(7)
C27 0.0348(12) 0.0099(9) 0.0145(9) -0.0059(9) 0.0092(9) -0.0029(7)
C28 0.0403(14) 0.0167(10) 0.0226(11) -0.0058(10) 0.0180(10) -0.0065(8)
C29 0.0340(13) 0.0191(10) 0.0376(13) -0.0027(10) 0.0224(11) -0.0056(10)
C30 0.0239(12) 0.0215(11) 0.0388(13) 0.0007(9) 0.0104(10) -0.0011(10)
C31 0.0243(11) 0.0159(10) 0.0233(11) -0.0007(8) 0.0063(9) -0.0007(8)
C32 0.0251(11) 0.0085(8) 0.0165(10) -0.0006(8) 0.0090(8) -0.0009(7)
C33 0.0147(9) 0.0145(9) 0.0079(8) 0.0004(8) 0.0004(7) -0.0019(7)
C34 0.0130(9) 0.0104(9) 0.0131(9) 0.0005(7) 0.0009(7) -0.0013(7)
C35 0.0099(9) 0.0112(8) 0.0117(9) 0.0000(7) -0.0011(7) 0.0009(7)
C36 0.0095(9) 0.0133(8) 0.0091(8) 0.0007(7) -0.0007(7) -0.0009(7)
C37 0.0088(8) 0.0113(8) 0.0119(8) 0.0009(7) -0.0009(7) -0.0007(7)
C38 0.0117(9) 0.0117(9) 0.0119(9) -0.0007(7) 0.0007(7) 0.0022(7)
C39 0.0098(9) 0.0110(9) 0.0110(8) -0.0005(7) -0.0022(7) 0.0007(7)
O5 0.0215(7) 0.0096(6) 0.0127(6) 0.0037(5) 0.0014(5) 0.0006(5)
O6 0.0155(7) 0.0140(6) 0.0106(6) 0.0024(5) 0.0033(5) 0.0030(5)
C40 0.0085(9) 0.0117(8) 0.0120(9) 0.0009(7) -0.0018(7) -0.0006(7)
O7 0.0211(7) 0.0141(6) 0.0107(6) 0.0067(6) 0.0010(6) -0.0020(5)
O8 0.0160(7) 0.0097(6) 0.0136(6) 0.0005(5) 0.0011(5) -0.0010(5)
N3 0.0154(9) 0.0186(8) 0.0270(9) 0.0020(7) -0.0017(7) 0.0010(7)
C41 0.0376(15) 0.0446(15) 0.0256(12) 0.0053(12) -0.0028(10) 0.0056(11)
C42 0.0266(13) 0.0203(11) 0.0634(18) 0.0022(10) -0.0086(13) -0.0019(11)
C43 0.0193(10) 0.0224(10) 0.0276(11) 0.0038(9) -0.0044(9) -0.0020(9)
O9 0.0241(8) 0.0159(7) 0.0349(8) 0.0039(6) -0.0082(7) 0.0007(6)
N4 0.0170(9) 0.0172(8) 0.0152(8) -0.0004(7) 0.0013(7) -0.0041(7)
C44 0.0235(11) 0.0173(10) 0.0229(10) 0.0020(9) 0.0041(9) -0.0065(8)
C45 0.0227(11) 0.0245(10) 0.0146(10) -0.0006(9) 0.0028(8) -0.0007(8)
C46 0.0201(10) 0.0151(9) 0.0156(10) 0.0021(8) 0.0006(8) -0.0024(7)
O10 0.0295(8) 0.0143(6) 0.0142(6) 0.0018(6) 0.0048(7) -0.0035(5)
N5 0.0182(9) 0.0209(8) 0.0202(8) -0.0020(7) -0.0010(7) 0.0009(7)
C47 0.0216(11) 0.0207(10) 0.0260(11) -0.0009(9) -0.0006(9) 0.0025(9)
C48 0.0301(13) 0.0351(13) 0.0247(12) -0.0039(11) 0.0027(10) -0.0041(10)
C49 0.0163(10) 0.0234(10) 0.0257(11) -0.0037(8) -0.0019(8) 0.0057(9)
O11 0.0189(8) 0.0186(7) 0.0339(9) -0.0006(6) 0.0013(7) 0.0009(6)
C50 0.0168(11) 0.0255(11) 0.0374(12) 0.0029(9) 0.0072(9) -0.0048(9)
O12 0.0192(8) 0.0142(7) 0.0381(9) 0.0015(6) 0.0150(7) 0.0019(6)

loop_
_atom_type_symbol
_atom_type_description
_atom_type_scat_dispersion_real
_atom_type_scat_dispersion_imag
_atom_type_scat_source
C C 0.0181 0.0091 'International Tables Vol C Tables 4.2.6.8 and 6.1.1.4'
H H 0.0000 0.0000 'International Tables Vol C Tables 4.2.6.8 and 6.1.1.4'
N N 0.0311 0.0180 'International Tables Vol C Tables 4.2.6.8 and 6.1.1.4'
O O 0.0492 0.0322 'International Tables Vol C Tables 4.2.6.8 and 6.1.1.4'
Zn Zn -1.5491 0.6778 'International Tables Vol C Tables 4.2.6.8 and 6.1.1.4'

loop_
_geom_angle_atom_site_label_1
_geom_angle_atom_site_label_2
_geom_angle_atom_site_label_3
_geom_angle_site_symmetry_1
_geom_angle_site_symmetry_3
_geom_angle
O4 Zn1 O6 . . 106.09(6)
O4 Zn1 O8 . 3_656 103.24(6)
O6 Zn1 O8 . 3_656 137.62(5)
O4 Zn1 O1 . 1_455 106.21(5)
O6 Zn1 O1 . 1_455 100.16(6)
O8 Zn1 O1 3_656 1_455 100.24(6)
O5 Zn2 O7 . 3_656 96.05(6)
O5 Zn2 O2 . 1_455 92.55(6)
O7 Zn2 O2 3_656 1_455 97.64(5)
O5 Zn2 O9 . . 176.68(7)
O7 Zn2 O9 3_656 . 87.28(6)
O2 Zn2 O9 1_455 . 87.04(6)
O5 Zn2 O10 . . 90.56(6)
O7 Zn2 O10 3_656 . 91.40(6)
O2 Zn2 O10 1_455 . 170.07(6)
O9 Zn2 O10 . . 89.32(6)
O5 Zn2 O12 . . 84.38(6)
O7 Zn2 O12 3_656 . 175.73(6)
O2 Zn2 O12 1_455 . 86.58(6)
O9 Zn2 O12 . . 92.30(7)
O10 Zn2 O12 . . 84.34(6)
C1 N1 C12 . . 108.65(16)
C1 N1 C13 . . 124.80(16)
C12 N1 C13 . . 125.29(16)
N1 C1 C2 . . 128.95(18)
N1 C1 C6 . . 108.73(18)
C2 C1 C6 . . 122.29(19)
C3 C2 C1 . . 117.0(2)
C3 C2 H2 . . 121.5
C1 C2 H2 . . 121.5
C2 C3 C4 . . 121.7(2)
C2 C3 H3 . . 119.1
C4 C3 H3 . . 119.1
C5 C4 C3 . . 120.5(2)
C5 C4 H4 . . 119.7
C3 C4 H4 . . 119.7
C4 C5 C6 . . 119.4(2)
C4 C5 H5 . . 120.3
C6 C5 H5 . . 120.3
C5 C6 C1 . . 119.1(2)
C5 C6 C7 . . 133.8(2)
C1 C6 C7 . . 107.15(18)
C8 C7 C12 . . 119.4(2)
C8 C7 C6 . . 133.9(2)
C12 C7 C6 . . 106.67(17)
C9 C8 C7 . . 118.8(2)
C9 C8 H8 . . 120.6
C7 C8 H8 . . 120.6
C8 C9 C10 . . 121.3(2)
C8 C9 H9 . . 119.4
C10 C9 H9 . . 119.4
C11 C10 C9 . . 120.9(2)
C11 C10 H10 . . 119.6
C9 C10 H10 . . 119.6
C12 C11 C10 . . 117.7(2)
C12 C11 H11 . . 121.2
C10 C11 H11 . . 121.2
C11 C12 N1 . . 129.34(18)
C11 C12 C7 . . 121.91(19)
N1 C12 C7 . . 108.75(18)
C18 C13 C14 . . 120.81(16)
C18 C13 N1 . . 118.69(17)
C14 C13 N1 . . 120.50(18)
C13 C14 C15 . . 118.82(18)
C13 C14 H14 . . 120.6
C15 C14 H14 . . 120.6
C16 C15 C14 . . 120.63(18)
C16 C15 C19 . . 119.67(17)
C14 C15 C19 . . 119.64(17)
C17 C16 C15 . . 120.06(17)
C17 C16 H16 . . 120.0
C15 C16 H16 . . 120.0
C16 C17 C18 . . 119.76(18)
C16 C17 C20 . . 120.68(16)
C18 C17 C20 . . 119.55(17)
C13 C18 C17 . . 119.91(17)
C13 C18 H18 . . 120.0
C17 C18 H18 . . 120.0
O2 C19 O1 . . 124.52(17)
O2 C19 C15 . . 117.67(17)
O1 C19 C15 . . 117.81(16)
C19 O1 Zn1 . 1_655 108.90(12)
C19 O2 Zn2 . 1_655 168.46(13)
O3 C20 O4 . . 124.97(17)
O3 C20 C17 . . 119.93(17)
O4 C20 C17 . . 115.10(16)
C20 O4 Zn1 . . 108.79(12)
C32 N2 C21 . . 108.95(16)
C32 N2 C33 . . 125.96(17)
C21 N2 C33 . . 124.11(18)
C22 C21 N2 . . 128.86(18)
C22 C21 C26 . . 122.47(19)
N2 C21 C26 . . 108.58(19)
C23 C22 C21 . . 117.5(2)
C23 C22 H22 . . 121.2
C21 C22 H22 . . 121.2
C22 C23 C24 . . 121.3(2)
C22 C23 H23 . . 119.3
C24 C23 H23 . . 119.3
C25 C24 C23 . . 120.7(2)
C25 C24 H24 . . 119.7
C23 C24 H24 . . 119.7
C24 C25 C26 . . 119.8(2)
C24 C25 H25 . . 120.1
C26 C25 H25 . . 120.1
C25 C26 C21 . . 118.1(2)
C25 C26 C27 . . 135.0(2)
C21 C26 C27 . . 106.75(18)
C28 C27 C32 . . 118.9(2)
C28 C27 C26 . . 134.0(2)
C32 C27 C26 . . 107.09(19)
C29 C28 C27 . . 119.1(2)
C29 C28 H28 . . 120.4
C27 C28 H28 . . 120.4
C28 C29 C30 . . 121.2(2)
C28 C29 H29 . . 119.4
C30 C29 H29 . . 119.4
C31 C30 C29 . . 121.3(2)
C31 C30 H30 . . 119.4
C29 C30 H30 . . 119.4
C30 C31 C32 . . 116.9(2)
C30 C31 H31 . . 121.5
C32 C31 H31 . . 121.5
C31 C32 N2 . . 128.81(18)
C31 C32 C27 . . 122.6(2)
N2 C32 C27 . . 108.6(2)
C38 C33 C34 . . 120.68(17)
C38 C33 N2 . . 120.16(17)
C34 C33 N2 . . 119.16(17)
C35 C34 C33 . . 119.69(17)
C35 C34 H34 . . 120.2
C33 C34 H34 . . 120.2
C34 C35 C36 . . 120.11(17)
C34 C35 C39 . . 119.62(17)
C36 C35 C39 . . 120.21(16)
C37 C36 C35 . . 119.81(16)
C37 C36 H36 . . 120.1
C35 C36 H36 . . 120.1
C36 C37 C38 . . 120.32(16)
C36 C37 C40 . . 119.59(16)
C38 C37 C40 . . 120.05(16)
C33 C38 C37 . . 119.33(17)
C33 C38 H38 . . 120.3
C37 C38 H38 . . 120.3
O5 C39 O6 . . 127.29(17)
O5 C39 C35 . . 116.57(16)
O6 C39 C35 . . 116.14(16)
C39 O5 Zn2 . . 133.92(12)
C39 O6 Zn1 . . 134.38(12)
O7 C40 O8 . . 125.74(17)
O7 C40 C37 . . 117.86(16)
O8 C40 C37 . . 116.36(15)
C40 O7 Zn2 . 3_646 128.02(12)
C40 O8 Zn1 . 3_646 121.14(12)
C43 N3 C41 . . 123.3(2)
C43 N3 C42 . . 120.3(2)
C41 N3 C42 . . 116.3(2)
N3 C41 H41A . . 109.5
N3 C41 H41B . . 109.5
H41A C41 H41B . . 109.5
N3 C41 H41C . . 109.5
H41A C41 H41C . . 109.5
H41B C41 H41C . . 109.5
N3 C42 H42A . . 109.5
N3 C42 H42B . . 109.5
H42A C42 H42B . . 109.5
N3 C42 H42C . . 109.5
H42A C42 H42C . . 109.5
H42B C42 H42C . . 109.5
O9 C43 N3 . . 124.0(2)
O9 C43 H43 . . 118.0
N3 C43 H43 . . 118.0
C43 O9 Zn2 . . 121.99(15)
C46 N4 C44 . . 120.20(18)
C46 N4 C45 . . 121.41(17)
C44 N4 C45 . . 118.25(17)
N4 C44 H44A . . 109.5
N4 C44 H44B . . 109.5
H44A C44 H44B . . 109.5
N4 C44 H44C . . 109.5
H44A C44 H44C . . 109.5
H44B C44 H44C . . 109.5
N4 C45 H45A . . 109.5
N4 C45 H45B . . 109.5
H45A C45 H45B . . 109.5
N4 C45 H45C . . 109.5
H45A C45 H45C . . 109.5
H45B C45 H45C . . 109.5
O10 C46 N4 . . 124.13(19)
O10 C46 H46 . . 117.9
N4 C46 H46 . . 117.9
C46 O10 Zn2 . . 116.49(12)
C49 N5 C47 . . 121.42(19)
C49 N5 C48 . . 120.73(19)
C47 N5 C48 . . 117.77(18)
N5 C47 H47A . . 109.5
N5 C47 H47B . . 109.5
H47A C47 H47B . . 109.5
N5 C47 H47C . . 109.5
H47A C47 H47C . . 109.5
H47B C47 H47C . . 109.5
N5 C48 H48A . . 109.5
N5 C48 H48B . . 109.5
H48A C48 H48B . . 109.5
N5 C48 H48C . . 109.5
H48A C48 H48C . . 109.5
H48B C48 H48C . . 109.5
O11 C49 N5 . . 125.0(2)
O11 C49 H49 . . 117.5
N5 C49 H49 . . 117.5
O12 C50 H50A . . 109.5
O12 C50 H50B . . 109.5
H50A C50 H50B . . 109.5
O12 C50 H50C . . 109.5
H50A C50 H50C . . 109.5
H50B C50 H50C . . 109.5
C50 O12 Zn2 . . 128.06(13)
C50 O12 H12O . . 107.3
Zn2 O12 H12O . . 124.2

loop_
_geom_bond_atom_site_label_1
_geom_bond_atom_site_label_2
_geom_bond_site_symmetry_2
_geom_bond_distance
Zn1 O4 . 1.9548(14)
Zn1 O6 . 1.9614(13)
Zn1 O8 3_656 1.9683(13)
Zn1 O1 1_455 2.0047(14)
Zn2 O5 . 2.0303(14)
Zn2 O7 3_656 2.0580(14)
Zn2 O2 1_455 2.0826(14)
Zn2 O9 . 2.0867(15)
Zn2 O10 . 2.0974(14)
Zn2 O12 . 2.1638(15)
N1 C1 . 1.393(3)
N1 C12 . 1.396(3)
N1 C13 . 1.430(2)
C1 C2 . 1.395(3)
C1 C6 . 1.411(3)
C2 C3 . 1.392(3)
C2 H2 . 0.95
C3 C4 . 1.405(3)
C3 H3 . 0.95
C4 C5 . 1.378(4)
C4 H4 . 0.95
C5 C6 . 1.402(3)
C5 H5 . 0.95
C6 C7 . 1.443(3)
C7 C8 . 1.399(3)
C7 C12 . 1.415(3)
C8 C9 . 1.383(4)
C8 H8 . 0.95
C9 C10 . 1.404(3)
C9 H9 . 0.95
C10 C11 . 1.393(3)
C10 H10 . 0.95
C11 C12 . 1.390(3)
C11 H11 . 0.95
C13 C18 . 1.391(3)
C13 C14 . 1.395(3)
C14 C15 . 1.397(3)
C14 H14 . 0.95
C15 C16 . 1.395(3)
C15 C19 . 1.503(3)
C16 C17 . 1.389(3)
C16 H16 . 0.95
C17 C18 . 1.397(3)
C17 C20 . 1.510(3)
C18 H18 . 0.95
C19 O2 . 1.251(2)
C19 O1 . 1.263(2)
O1 Zn1 1_655 2.0047(14)
O2 Zn2 1_655 2.0825(14)
C20 O3 . 1.237(2)
C20 O4 . 1.279(2)
N2 C32 . 1.391(3)
N2 C21 . 1.392(3)
N2 C33 . 1.427(2)
C21 C22 . 1.390(3)
C21 C26 . 1.417(3)
C22 C23 . 1.388(3)
C22 H22 . 0.95
C23 C24 . 1.402(4)
C23 H23 . 0.95
C24 C25 . 1.377(4)
C24 H24 . 0.95
C25 C26 . 1.406(3)
C25 H25 . 0.95
C26 C27 . 1.442(4)
C27 C28 . 1.402(3)
C27 C32 . 1.413(3)
C28 C29 . 1.372(4)
C28 H28 . 0.95
C29 C30 . 1.409(4)
C29 H29 . 0.95
C30 C31 . 1.391(3)
C30 H30 . 0.95
C31 C32 . 1.391(3)
C31 H31 . 0.95
C33 C38 . 1.388(3)
C33 C34 . 1.393(3)
C34 C35 . 1.391(3)
C34 H34 . 0.95
C35 C36 . 1.395(3)
C35 C39 . 1.507(3)
C36 C37 . 1.390(3)
C36 H36 . 0.95
C37 C38 . 1.399(3)
C37 C40 . 1.508(2)
C38 H38 . 0.95
C39 O5 . 1.248(2)
C39 O6 . 1.260(2)
C40 O7 . 1.250(2)
C40 O8 . 1.262(2)
O7 Zn2 3_646 2.0580(14)
O8 Zn1 3_646 1.9683(13)
N3 C43 . 1.315(3)
N3 C41 . 1.445(3)
N3 C42 . 1.480(3)
C41 H41A . 0.98
C41 H41B . 0.98
C41 H41C . 0.98
C42 H42A . 0.98
C42 H42B . 0.98
C42 H42C . 0.98
C43 O9 . 1.243(3)
C43 H43 . 0.95
N4 C46 . 1.315(3)
N4 C44 . 1.458(3)
N4 C45 . 1.461(3)
C44 H44A . 0.98
C44 H44B . 0.98
C44 H44C . 0.98
C45 H45A . 0.98
C45 H45B . 0.98
C45 H45C . 0.98
C46 O10 . 1.248(3)
C46 H46 . 0.95
N5 C49 . 1.329(3)
N5 C47 . 1.454(3)
N5 C48 . 1.465(3)
C47 H47A . 0.98
C47 H47B . 0.98
C47 H47C . 0.98
C48 H48A . 0.98
C48 H48B . 0.98
C48 H48C . 0.98
C49 O11 . 1.240(3)
C49 H49 . 0.95
C50 O12 . 1.421(3)
C50 H50A . 0.98
C50 H50B . 0.98
C50 H50C . 0.98
O12 H12O . 0.7642

loop_
_geom_hbond_atom_site_label_D
_geom_hbond_atom_site_label_H
_geom_hbond_atom_site_label_A
_geom_hbond_site_symmetry_A
_geom_hbond_distance_DH
_geom_hbond_distance_HA
_geom_hbond_distance_DA
_geom_hbond_angle_DHA
_geom_hbond_publ_flag
O12 H12O O11 . 0.76 1.93 2.696(2) 173.7 y
C42 H42B O11 3_556 0.98 2.52 3.327(3) 139.2 y
C43 H43 O10 . 0.95 2.44 3.028(3) 119.7 y
C46 H46 O5 . 0.95 2.39 2.995(2) 121.3 y
C47 H47B O3 3_646 0.98 2.61 3.417(3) 140.1 y
C47 H47C O9 3_546 0.98 2.65 3.608(3) 165.0 y
C2 H2 Cg6 2_674 0.95 2.64 3.517(2) 153 y
C10 H10 Cg3 4_566 0.95 2.64 3.418(2) 139 y
C44 H44B Cg4 2_675 0.98 2.91 3.596(2) 128 y
C45 H45B Cg1 2_675 0.98 2.85 3.411(2) 117 y

loop_
_geom_torsion_atom_site_label_1
_geom_torsion_atom_site_label_2
_geom_torsion_atom_site_label_3
_geom_torsion_atom_site_label_4
_geom_torsion_site_symmetry_4
_geom_torsion
C12 N1 C1 C2 . -178.7(2)
C13 N1 C1 C2 . 13.6(3)
C12 N1 C1 C6 . -1.0(2)
C13 N1 C1 C6 . -168.66(18)
N1 C1 C2 C3 . 177.2(2)
C6 C1 C2 C3 . -0.4(3)
C1 C2 C3 C4 . -0.8(3)
C2 C3 C4 C5 . 1.0(4)
C3 C4 C5 C6 . 0.0(4)
C4 C5 C6 C1 . -1.2(3)
C4 C5 C6 C7 . -179.4(2)
N1 C1 C6 C5 . -176.59(19)
C2 C1 C6 C5 . 1.4(3)
N1 C1 C6 C7 . 2.1(2)
C2 C1 C6 C7 . -179.99(18)
C5 C6 C7 C8 . -4.4(4)
C1 C6 C7 C8 . 177.2(2)
C5 C6 C7 C12 . 176.0(2)
C1 C6 C7 C12 . -2.4(2)
C12 C7 C8 C9 . -1.1(3)
C6 C7 C8 C9 . 179.4(2)
C7 C8 C9 C10 . -0.7(3)
C8 C9 C10 C11 . 1.0(3)
C9 C10 C11 C12 . 0.5(3)
C10 C11 C12 N1 . 178.3(2)
C10 C11 C12 C7 . -2.3(3)
C1 N1 C12 C11 . 178.9(2)
C13 N1 C12 C11 . -13.4(3)
C1 N1 C12 C7 . -0.6(2)
C13 N1 C12 C7 . 167.07(18)
C8 C7 C12 C11 . 2.6(3)
C6 C7 C12 C11 . -177.73(19)
C8 C7 C12 N1 . -177.81(18)
C6 C7 C12 N1 . 1.8(2)
C1 N1 C13 C18 . 57.1(3)
C12 N1 C13 C18 . -108.6(2)
C1 N1 C13 C14 . -123.2(2)
C12 N1 C13 C14 . 71.1(3)
C18 C13 C14 C15 . -1.1(3)
N1 C13 C14 C15 . 179.23(17)
C13 C14 C15 C16 . 0.3(3)
C13 C14 C15 C19 . -176.94(17)
C14 C15 C16 C17 . 0.9(3)
C19 C15 C16 C17 . 178.11(17)
C15 C16 C17 C18 . -1.2(3)
C15 C16 C17 C20 . 179.98(17)
C14 C13 C18 C17 . 0.7(3)
N1 C13 C18 C17 . -179.58(17)
C16 C17 C18 C13 . 0.4(3)
C20 C17 C18 C13 . 179.24(17)
C16 C15 C19 O2 . -10.1(3)
C14 C15 C19 O2 . 167.10(17)
C16 C15 C19 O1 . 170.02(17)
C14 C15 C19 O1 . -12.7(3)
O2 C19 O1 Zn1 1_655 -3.8(2)
C15 C19 O1 Zn1 1_655 175.98(13)
O1 C19 O2 Zn2 1_655 3.9(8)
C15 C19 O2 Zn2 1_655 -175.9(6)
C16 C17 C20 O3 . 11.8(3)
C18 C17 C20 O3 . -166.93(17)
C16 C17 C20 O4 . -167.72(17)
C18 C17 C20 O4 . 13.5(2)
O3 C20 O4 Zn1 . 5.5(2)
C17 C20 O4 Zn1 . -174.97(12)
C32 N2 C21 C22 . -174.83(19)
C33 N2 C21 C22 . -5.6(3)
C32 N2 C21 C26 . 1.7(2)
C33 N2 C21 C26 . 170.93(17)
N2 C21 C22 C23 . 174.29(19)
C26 C21 C22 C23 . -1.8(3)
C21 C22 C23 C24 . 1.0(3)
C22 C23 C24 C25 . 0.8(3)
C23 C24 C25 C26 . -1.8(3)
C24 C25 C26 C21 . 1.0(3)
C24 C25 C26 C27 . -173.6(2)
C22 C21 C26 C25 . 0.8(3)
N2 C21 C26 C25 . -175.98(17)
C22 C21 C26 C27 . 176.83(18)
N2 C21 C26 C27 . 0.0(2)
C25 C26 C27 C28 . -6.7(4)
C21 C26 C27 C28 . 178.2(2)
C25 C26 C27 C32 . 173.3(2)
C21 C26 C27 C32 . -1.7(2)
C32 C27 C28 C29 . -0.9(3)
C26 C27 C28 C29 . 179.2(2)
C27 C28 C29 C30 . 0.1(3)
C28 C29 C30 C31 . 0.4(4)
C29 C30 C31 C32 . -0.1(3)
C30 C31 C32 N2 . 177.3(2)
C30 C31 C32 C27 . -0.7(3)
C21 N2 C32 C31 . 179.0(2)
C33 N2 C32 C31 . 10.0(3)
C21 N2 C32 C27 . -2.8(2)
C33 N2 C32 C27 . -171.78(18)
C28 C27 C32 C31 . 1.2(3)
C26 C27 C32 C31 . -178.88(19)
C28 C27 C32 N2 . -177.18(18)
C26 C27 C32 N2 . 2.8(2)
C32 N2 C33 C38 . -117.0(2)
C21 N2 C33 C38 . 75.7(3)
C32 N2 C33 C34 . 63.0(3)
C21 N2 C33 C34 . -104.4(2)
C38 C33 C34 C35 . -2.4(3)
N2 C33 C34 C35 . 177.66(18)
C33 C34 C35 C36 . 1.1(3)
C33 C34 C35 C39 . 178.31(17)
C34 C35 C36 C37 . 1.2(3)
C39 C35 C36 C37 . -175.98(17)
C35 C36 C37 C38 . -2.3(3)
C35 C36 C37 C40 . 175.25(17)
C34 C33 C38 C37 . 1.2(3)
N2 C33 C38 C37 . -178.79(18)
C36 C37 C38 C33 . 1.1(3)
C40 C37 C38 C33 . -176.43(17)
C34 C35 C39 O5 . -14.1(3)
C36 C35 C39 O5 . 163.01(18)
C34 C35 C39 O6 . 166.52(18)
C36 C35 C39 O6 . -16.3(3)
O6 C39 O5 Zn2 . 28.8(3)
C35 C39 O5 Zn2 . -150.43(14)
O5 C39 O6 Zn1 . -6.2(3)
C35 C39 O6 Zn1 . 173.02(12)
C36 C37 C40 O7 . 5.3(3)
C38 C37 C40 O7 . -177.10(17)
C36 C37 C40 O8 . -172.62(17)
C38 C37 C40 O8 . 4.9(3)
O8 C40 O7 Zn2 3_646 -59.3(3)
C37 C40 O7 Zn2 3_646 122.99(16)
O7 C40 O8 Zn1 3_646 -8.6(3)
C37 C40 O8 Zn1 3_646 169.16(12)
C41 N3 C43 O9 . -6.4(4)
C42 N3 C43 O9 . 178.5(2)
N3 C43 O9 Zn2 . 149.88(19)
C44 N4 C46 O10 . -0.8(3)
C45 N4 C46 O10 . 174.8(2)
N4 C46 O10 Zn2 . -150.09(18)
C47 N5 C49 O11 . -1.9(3)
C48 N5 C49 O11 . -178.5(2)

_cod_database_fobs_code 2240961
